data_7218159
loop_
_publ_author_name
'Srirambhatla, Vijay K.'
'Kraft, Arno'
'Watt, Stephen'
'Powell, Anthony V.'

_publ_section_related_literature
; 
? 
;
_publ_section_title
;
 A robust two-dimensional hydrogen-bonded network for the predictable
 assembly of ternary co-crystals of furosemide
;
_journal_issue 43
_journal_name_full CrystEngComm
_journal_page_first 9979
_journal_paper_doi 10.1039/C4CE01692K
_journal_volume 16
_journal_year 2014
_chemical_formula_moiety 'C12 H11 Cl N2 O5 S, C10 H8 N2, 0.5(C2 H6 O2)'
_chemical_formula_sum 'C23 H22 Cl N4 O6 S'
_chemical_formula_weight 517.97
_space_group_IT_number 2
_symmetry_cell_setting triclinic
_symmetry_space_group_name_Hall '-P 1'
_symmetry_space_group_name_H-M 'P -1'
_atom_sites_solution_hydrogens difmap
_atom_sites_solution_primary direct
_audit_creation_date 12-06-08
_audit_creation_method CRYSTALS_ver_14.23
_cell_angle_alpha 84.977(4)
_cell_angle_beta 89.783(4)
_cell_angle_gamma 73.488(4)
_cell_formula_units_Z 2
_cell_length_a 6.7510(5)
_cell_length_b 9.5719(6)
_cell_length_c 18.6178(13)
_cell_measurement_reflns_used 0
_cell_measurement_temperature 100
_cell_measurement_theta_max 0
_cell_measurement_theta_min 0
_cell_volume 1148.76(14)
_computing_cell_refinement 'USER DEFINED CELL REFINEMENT'
_computing_data_collection 'USER DEFINED DATA COLLECTION'
_computing_data_reduction 'USER DEFINED DATA REDUCTION'
_computing_molecular_graphics 'CAMERON (Watkin et al., 1996)'
_computing_publication_material 'CRYSTALS (Betteridge et al., 2003)'
_computing_structure_refinement 'CRYSTALS (Betteridge et al., 2003)'
_computing_structure_solution 'SHELXS 86 (Sheldrick, 1986)'
_diffrn_ambient_temperature 100
_diffrn_measured_fraction_theta_full 0.980
_diffrn_measured_fraction_theta_max 0.925
_diffrn_measurement_device Serial
_diffrn_measurement_device_type Unknown
_diffrn_measurement_method \w/2\q
_diffrn_radiation_monochromator graphite
_diffrn_radiation_type 'Mo K\a'
_diffrn_radiation_wavelength 0.71073
_diffrn_reflns_av_R_equivalents 0.036
_diffrn_reflns_limit_h_max 10
_diffrn_reflns_limit_h_min -10
_diffrn_reflns_limit_k_max 14
_diffrn_reflns_limit_k_min -14
_diffrn_reflns_limit_l_max 29
_diffrn_reflns_limit_l_min 0
_diffrn_reflns_number 8592
_diffrn_reflns_theta_full 25.082
_diffrn_reflns_theta_max 33.895
_diffrn_reflns_theta_min 1.098
_diffrn_standards_number 0
_exptl_absorpt_coefficient_mu 0.307
_exptl_absorpt_correction_T_max 0.9758
_exptl_absorpt_correction_T_min 0.9639
_exptl_absorpt_correction_type multi-scan
_exptl_absorpt_process_details 'Bruker SADABS'
_exptl_crystal_colour colourless
_exptl_crystal_density_diffrn 1.497
_exptl_crystal_density_method 'not measured'
_exptl_crystal_description plate
_exptl_crystal_F_000 538
_exptl_crystal_size_max 0.180
_exptl_crystal_size_mid 0.120
_exptl_crystal_size_min 0.080
_refine_diff_density_max 0.98
_refine_diff_density_min -0.73
_refine_ls_extinction_method None
_refine_ls_goodness_of_fit_ref 0.9645
_refine_ls_hydrogen_treatment constr
_refine_ls_matrix_type full
_refine_ls_number_parameters 319
_refine_ls_number_reflns 6368
_refine_ls_number_restraints 0
_refine_ls_R_factor_all 0.0882
_refine_ls_R_factor_gt 0.0673
_refine_ls_shift/su_max 0.0007181
_refine_ls_shift/su_mean 0.0000279
_refine_ls_structure_factor_coef F
_refine_ls_weighting_details
;
 Method, part 1, Chebychev polynomial, (Watkin, 1994, Prince, 1982) 
 [weight] = 1.0/[A~0~*T~0~(x)+A~1~*T~1~(x) ... +A~n-1~]*T~n-1~(x)] 
 where A~i~ are the Chebychev coefficients listed below and x= Fcalc/Fmax 
 Method = Robust Weighting (Prince, 1982) 
 W = [weight] * [1-(deltaF/6*sigmaF)^2^]^2^ 
 A~i~ are: 
 0.479 0.541 0.207 
;
_refine_ls_weighting_scheme calc
_refine_ls_wR_factor_all 0.0913
_refine_ls_wR_factor_gt 0.0640
_refine_ls_wR_factor_ref 0.0640
_reflns_limit_h_max 10
_reflns_limit_h_min -10
_reflns_limit_k_max 14
_reflns_limit_k_min -14
_reflns_limit_l_max 29
_reflns_limit_l_min 0
_reflns_number_gt 6368
_reflns_number_total 8592
_reflns_threshold_expression I>2.0\s(I)
_oxford_diffrn_Wilson_B_factor 0.00
_oxford_diffrn_Wilson_scale 0.00
_oxford_refine_ls_r_factor_ref 0.0673
_oxford_refine_ls_scale 0.1537(5)
_oxford_reflns_number_all 8569
_oxford_reflns_threshold_expression_ref I>2.0\s(I)
_oxford_structure_analysis_title 'x84195_0m in P-1'
_cod_data_source_file c4ce01692k2.cif
_cod_data_source_block FUS-BP-EG(8)
_cod_depositor_comments
;
The following automatic conversions were performed:

'_symmetry_cell_setting' value 'Triclinic' changed to 'triclinic'
according to
/usr/data/users/saulius/crontab/automatic-downloads/rss-feeds/RSC/lib/dictionaries/cif_core.dic
dictionary named 'cif_core.dic' version 2.4.2 from
2011-04-26.

'_atom_sites_solution_primary' value 'Direct' changed to
'direct' according to
/usr/data/users/saulius/crontab/automatic-downloads/rss-feeds/RSC/lib/dictionaries/cif_core.dic
dictionary named 'cif_core.dic' version 2.4.2 from 2011-04-26.

Automatic conversion script
Id: cif_fix_values 2827 2014-09-09 07:05:25Z andrius 

 Adding full bibliography for 7218156--7218161.cif.
;
_cod_original_sg_symbol_H-M 'P -1 '
_cod_original_formula_sum 'C23 H22 Cl1 N4 O6 S1'
_cod_database_code 7218159

loop_
_symmetry_equiv_pos_as_xyz
x,y,z
-x,-y,-z

loop_
_atom_site_label
_atom_site_type_symbol
_atom_site_fract_x
_atom_site_fract_y
_atom_site_fract_z
_atom_site_U_iso_or_equiv
_atom_site_occupancy
_atom_site_adp_type
_atom_site_refinement_flags_posn
H1 H 0.2443 1.1307 0.0535 0.0500 1.0000 Uiso R
H2 H 0.3896 0.7190 0.1677 0.0500 1.0000 Uiso R
H3 H 0.2040 1.1826 0.2248 0.0144 1.0000 Uiso R
H5 H 0.4069 0.7169 0.3500 0.0141 1.0000 Uiso R
H6 H 0.1086 1.1962 0.4764 0.0500 1.0000 Uiso R
H7 H -0.0599 1.3143 0.4214 0.0500 1.0000 Uiso R
H8 H 0.5759 0.5416 0.2770 0.0190 1.0000 Uiso R
H9 H 0.3563 0.5260 0.2649 0.0190 1.0000 Uiso R
H10 H 0.8628 0.3623 0.1915 0.0298 1.0000 Uiso R
H11 H 0.8174 0.2637 0.0701 0.0342 1.0000 Uiso R
H12 H 0.4494 0.3530 0.0377 0.0360 1.0000 Uiso R
H13 H -0.1967 1.0295 0.3997 0.0179 1.0000 Uiso R
H14 H -0.0493 0.6012 0.4104 0.0183 1.0000 Uiso R
H15 H -0.0694 0.6043 0.2862 0.0167 1.0000 Uiso R
H16 H -0.2188 1.0471 0.2749 0.0155 1.0000 Uiso R
H19 H -0.3080 1.0490 0.1654 0.0174 1.0000 Uiso R
H20 H -0.0019 0.6164 0.1760 0.0185 1.0000 Uiso R
H21 H -0.0226 0.6304 0.0516 0.0221 1.0000 Uiso R
H22 H -0.3187 1.0497 0.0407 0.0204 1.0000 Uiso R
H23 H 0.3123 0.6028 0.4797 0.0187 1.0000 Uiso R
H24 H 0.3329 0.4419 0.5080 0.0187 1.0000 Uiso R
H25 H 0.4570 0.6014 0.5966 0.0500 1.0000 Uiso R
S1 S 0.22402(8) 1.23870(5) 0.36690(3) 0.0119 1.0000 Uani .
N1 N 0.0561(3) 1.2468(2) 0.42747(10) 0.0221 1.0000 Uani .
N2 N 0.3995(3) 0.70341(19) 0.21075(9) 0.0151 1.0000 Uani .
N3 N -0.1205(3) 0.8143(2) 0.41714(9) 0.0158 1.0000 Uani .
N4 N -0.1725(3) 0.8408(2) 0.03470(9) 0.0178 1.0000 Uani .
O1 O 0.2094(3) 1.12730(17) 0.10528(8) 0.0185 1.0000 Uani .
O2 O 0.2968(3) 0.88698(18) 0.09195(8) 0.0183 1.0000 Uani .
O3 O 0.4193(3) 1.23023(17) 0.40144(9) 0.0185 1.0000 Uani .
O4 O 0.1411(3) 1.35579(17) 0.31165(8) 0.0174 1.0000 Uani .
O5 O 0.4037(3) 0.4547(2) 0.13201(10) 0.0248 1.0000 Uani .
O6 O 0.3697(3) 0.56258(18) 0.58360(8) 0.0169 1.0000 Uani .
C1 C 0.2616(3) 1.0761(2) 0.32469(10) 0.0111 1.0000 Uani .
C2 C 0.3235(3) 0.9345(2) 0.36068(10) 0.0114 1.0000 Uani .
C3 C 0.2446(3) 1.0879(2) 0.25005(10) 0.0121 1.0000 Uani .
C4 C 0.2851(3) 0.9660(2) 0.21070(10) 0.0120 1.0000 Uani .
C5 C 0.3664(3) 0.8109(2) 0.32404(10) 0.0117 1.0000 Uani .
C6 C 0.3506(3) 0.8232(2) 0.24767(10) 0.0117 1.0000 Uani .
C7 C 0.2641(3) 0.9886(2) 0.13086(10) 0.0133 1.0000 Uani .
C8 C 0.4686(3) 0.5523(2) 0.24233(11) 0.0158 1.0000 Uani .
C9 C 0.5467(3) 0.4570(2) 0.18360(12) 0.0171 1.0000 Uani .
C10 C 0.7373(4) 0.3782(3) 0.16503(15) 0.0249 1.0000 Uani .
C11 C 0.7121(4) 0.3231(3) 0.09726(15) 0.0285 1.0000 Uani .
C12 C 0.5105(5) 0.3724(3) 0.08019(14) 0.0300 1.0000 Uani .
C13 C -0.1696(3) 0.9420(2) 0.37627(11) 0.0149 1.0000 Uani .
C14 C -0.0844(3) 0.6931(2) 0.38238(10) 0.0152 1.0000 Uani .
C15 C -0.0952(3) 0.6936(2) 0.30804(10) 0.0139 1.0000 Uani .
C16 C -0.1833(3) 0.9537(2) 0.30139(10) 0.0129 1.0000 Uani .
C17 C -0.1444(3) 0.8267(2) 0.26563(10) 0.0118 1.0000 Uani .
C18 C -0.1532(3) 0.8318(2) 0.18577(10) 0.0116 1.0000 Uani .
C19 C -0.2480(3) 0.9613(2) 0.14345(11) 0.0145 1.0000 Uani .
C20 C -0.0682(3) 0.7071(2) 0.14954(11) 0.0154 1.0000 Uani .
C21 C -0.0812(4) 0.7163(2) 0.07514(11) 0.0184 1.0000 Uani .
C22 C -0.2539(4) 0.9607(2) 0.06877(11) 0.0170 1.0000 Uani .
C23 C 0.3881(3) 0.5220(2) 0.51128(11) 0.0156 1.0000 Uani .
Cl1 Cl 0.35121(8) 0.91036(5) 0.45382(2) 0.0140 1.0000 Uani .

loop_
_atom_site_aniso_label
_atom_site_aniso_U_11
_atom_site_aniso_U_22
_atom_site_aniso_U_33
_atom_site_aniso_U_23
_atom_site_aniso_U_13
_atom_site_aniso_U_12
S1 0.0135(2) 0.0121(2) 0.01000(19) -0.00228(15) -0.00016(15) -0.00310(17)
N1 0.0194(9) 0.0292(10) 0.0114(7) -0.0008(7) 0.0038(6) 0.0027(8)
N2 0.0224(9) 0.0118(7) 0.0111(7) -0.0034(6) 0.0004(6) -0.0044(7)
N3 0.0145(8) 0.0229(9) 0.0096(7) -0.0012(6) 0.0021(6) -0.0051(7)
N4 0.0235(9) 0.0200(8) 0.0104(7) -0.0012(6) 0.0000(6) -0.0072(7)
O1 0.0301(9) 0.0148(7) 0.0095(6) -0.0001(5) -0.0007(6) -0.0051(6)
O2 0.0273(8) 0.0175(7) 0.0112(6) -0.0036(5) 0.0005(6) -0.0079(6)
O3 0.0179(7) 0.0166(7) 0.0220(7) -0.0022(6) -0.0051(6) -0.0063(6)
O4 0.0238(8) 0.0134(6) 0.0130(6) 0.0004(5) 0.0006(6) -0.0022(6)
O5 0.0220(8) 0.0251(9) 0.0251(8) -0.0122(7) -0.0050(7) -0.0002(7)
O6 0.0176(7) 0.0219(7) 0.0143(6) -0.0051(5) 0.0035(5) -0.0098(6)
C1 0.0120(8) 0.0119(8) 0.0100(7) -0.0016(6) 0.0010(6) -0.0042(6)
C2 0.0115(8) 0.0164(8) 0.0075(7) -0.0014(6) -0.0001(6) -0.0061(7)
C3 0.0133(8) 0.0119(8) 0.0105(7) -0.0009(6) 0.0005(6) -0.0028(7)
C4 0.0153(8) 0.0127(8) 0.0089(7) -0.0020(6) 0.0007(6) -0.0051(7)
C5 0.0126(8) 0.0122(8) 0.0107(7) -0.0011(6) -0.0003(6) -0.0040(7)
C6 0.0127(8) 0.0133(8) 0.0106(7) -0.0022(6) 0.0010(6) -0.0056(7)
C7 0.0152(9) 0.0158(8) 0.0101(7) -0.0012(6) 0.0006(6) -0.0061(7)
C8 0.0194(9) 0.0125(8) 0.0163(8) -0.0012(7) -0.0018(7) -0.0058(7)
C9 0.0186(10) 0.0138(9) 0.0190(9) -0.0019(7) 0.0003(7) -0.0044(7)
C10 0.0201(11) 0.0177(10) 0.0374(13) -0.0069(9) 0.0033(9) -0.0049(9)
C11 0.0323(13) 0.0181(11) 0.0351(13) -0.0092(9) 0.0143(11) -0.0053(10)
C12 0.0415(15) 0.0231(11) 0.0230(11) -0.0113(9) 0.0029(10) -0.0026(11)
C13 0.0141(9) 0.0197(9) 0.0112(7) -0.0031(7) 0.0005(6) -0.0047(7)
C14 0.0152(9) 0.0181(9) 0.0113(8) 0.0028(6) -0.0003(6) -0.0044(7)
C15 0.0135(8) 0.0160(8) 0.0122(8) 0.0001(6) -0.0006(6) -0.0044(7)
C16 0.0131(8) 0.0150(8) 0.0108(7) -0.0003(6) 0.0007(6) -0.0046(7)
C17 0.0106(8) 0.0159(8) 0.0096(7) -0.0008(6) 0.0010(6) -0.0050(7)
C18 0.0133(8) 0.0136(8) 0.0085(7) -0.0001(6) -0.0001(6) -0.0050(7)
C19 0.0175(9) 0.0137(8) 0.0114(7) -0.0014(6) 0.0001(6) -0.0029(7)
C20 0.0186(9) 0.0155(9) 0.0114(8) -0.0013(6) 0.0004(7) -0.0037(7)
C21 0.0255(11) 0.0153(9) 0.0128(8) -0.0049(7) -0.0003(7) -0.0022(8)
C22 0.0226(10) 0.0172(9) 0.0098(7) 0.0004(7) -0.0027(7) -0.0039(8)
C23 0.0136(8) 0.0190(9) 0.0157(8) -0.0024(7) 0.0007(7) -0.0070(7)
Cl1 0.0185(2) 0.0161(2) 0.00786(17) -0.00048(14) -0.00118(15) -0.00564(17)

loop_
_atom_type_symbol
_atom_type_scat_dispersion_real
_atom_type_scat_dispersion_imag
_atom_type_scat_Cromer_Mann_a1
_atom_type_scat_Cromer_Mann_b1
_atom_type_scat_Cromer_Mann_a2
_atom_type_scat_Cromer_Mann_b2
_atom_type_scat_Cromer_Mann_a3
_atom_type_scat_Cromer_Mann_b3
_atom_type_scat_Cromer_Mann_a4
_atom_type_scat_Cromer_Mann_b4
_atom_type_scat_Cromer_Mann_c
_atom_type_scat_source
C 0.0033 0.0016 2.3100 20.8439 1.0200 10.2075 1.5886 0.5687 0.8650 51.6512 0.2156 'International Tables Vol C 4.2.6.8 and 6.1.1.4'
H 0.0000 0.0000 0.4930 10.5109 0.3229 26.1257 0.1402 3.1424 0.0408 57.7998 0.0030 'International Tables Vol C 4.2.6.8 and 6.1.1.4'
N 0.0061 0.0033 12.2126 0.0057 3.1322 9.8933 2.0125 28.9975 1.1663 0.5826 -11.5290 'International Tables Vol C 4.2.6.8 and 6.1.1.4'
O 0.0106 0.0060 3.0485 13.2771 2.2868 5.7011 1.5463 0.3239 0.8670 32.9089 0.2508 'International Tables Vol C 4.2.6.8 and 6.1.1.4'
S 0.1246 0.1234 6.9053 1.4679 5.2034 22.2151 1.4379 0.2536 1.5863 56.1720 0.8669 'International Tables Vol C 4.2.6.8 and 6.1.1.4'
Cl 0.1484 0.1585 11.4604 0.0104 7.1964 1.1662 6.2556 18.5194 1.6455 47.7784 -9.5574 'International Tables Vol C 4.2.6.8 and 6.1.1.4'

loop_
_geom_angle_atom_site_label_1
_geom_angle_site_symmetry_1
_geom_angle_atom_site_label_2
_geom_angle_atom_site_label_3
_geom_angle
_geom_angle_publ_flag
N1 . S1 O3 108.30(11) yes
N1 . S1 O4 107.99(10) yes
O3 . S1 O4 118.48(10) yes
N1 . S1 C1 109.74(11) yes
O3 . S1 C1 106.41(10) yes
O4 . S1 C1 105.71(9) yes
H6 . N1 H7 122.5 no
H6 . N1 S1 116.2 no
H7 . N1 S1 118.1 no
H2 . N2 C6 115.5 no
H2 . N2 C8 118.8 no
C6 . N2 C8 125.76(17) yes
C13 . N3 C14 116.65(17) yes
C21 . N4 C22 117.67(18) yes
H1 . O1 C7 107.3 no
C9 . O5 C12 106.4(2) yes
H25 . O6 C23 115.2 no
S1 . C1 C2 124.66(14) yes
S1 . C1 C3 117.51(14) yes
C2 . C1 C3 117.63(17) yes
C1 . C2 C5 122.01(17) yes
C1 . C2 Cl1 120.48(15) yes
C5 . C2 Cl1 117.51(15) yes
H3 . C3 C1 118.8 no
H3 . C3 C4 118.8 no
C1 . C3 C4 122.41(18) yes
C3 . C4 C6 119.44(17) yes
C3 . C4 C7 118.87(17) yes
C6 . C4 C7 121.67(17) yes
H5 . C5 C2 119.9 no
H5 . C5 C6 119.9 no
C2 . C5 C6 120.26(18) yes
C4 . C6 C5 118.24(17) yes
C4 . C6 N2 120.69(17) yes
C5 . C6 N2 121.06(18) yes
C4 . C7 O1 113.87(17) yes
C4 . C7 O2 123.12(18) yes
O1 . C7 O2 123.01(18) yes
N2 . C8 H8 109.8 no
N2 . C8 H9 109.8 no
H8 . C8 H9 109.5 no
N2 . C8 C9 108.17(17) yes
H8 . C8 C9 109.8 no
H9 . C8 C9 109.8 no
C8 . C9 O5 115.94(19) yes
C8 . C9 C10 133.8(2) yes
O5 . C9 C10 109.9(2) yes
H10 . C10 C9 126.8 no
H10 . C10 C11 126.7 no
C9 . C10 C11 106.5(2) yes
C10 . C11 H11 127.0 no
C10 . C11 C12 106.1(2) yes
H11 . C11 C12 126.9 no
H12 . C12 O5 124.5 no
H12 . C12 C11 124.5 no
O5 . C12 C11 111.1(2) yes
H13 . C13 N3 118.2 no
H13 . C13 C16 118.2 no
N3 . C13 C16 123.67(19) yes
H14 . C14 N3 118.0 no
H14 . C14 C15 118.0 no
N3 . C14 C15 123.91(19) yes
H15 . C15 C14 120.4 no
H15 . C15 C17 120.4 no
C14 . C15 C17 119.26(19) yes
H16 . C16 C13 120.4 no
H16 . C16 C17 120.4 no
C13 . C16 C17 119.27(19) yes
C16 . C17 C15 117.24(18) yes
C16 . C17 C18 121.85(18) yes
C15 . C17 C18 120.91(18) yes
C17 . C18 C19 121.40(18) yes
C17 . C18 C20 121.59(17) yes
C19 . C18 C20 117.01(17) yes
H19 . C19 C18 120.3 no
H19 . C19 C22 120.3 no
C18 . C19 C22 119.41(19) yes
H20 . C20 C18 120.1 no
H20 . C20 C21 120.1 no
C18 . C20 C21 119.74(19) yes
H21 . C21 C20 118.4 no
H21 . C21 N4 118.5 no
C20 . C21 N4 123.1(2) yes
H22 . C22 C19 118.4 no
H22 . C22 N4 118.5 no
C19 . C22 N4 123.10(19) yes
C23 2_666 C23 O6 111.4(2) yes
C23 2_666 C23 H23 109.0 no
O6 . C23 H23 109.0 no
C23 2_666 C23 H24 109.0 no
O6 . C23 H24 109.0 no
H23 . C23 H24 109.5 no

loop_
_geom_bond_atom_site_label_1
_geom_bond_atom_site_label_2
_geom_bond_site_symmetry_2
_geom_bond_distance
_geom_bond_publ_flag
H1 O1 . 0.991 no
H2 N2 . 0.801 no
H3 C3 . 0.950 no
H5 C5 . 0.950 no
H6 N1 . 1.009 no
H7 N1 . 0.862 no
H8 C8 . 0.950 no
H9 C8 . 0.950 no
H10 C10 . 0.950 no
H11 C11 . 0.950 no
H12 C12 . 0.950 no
H13 C13 . 0.950 no
H14 C14 . 0.950 no
H15 C15 . 0.950 no
H16 C16 . 0.950 no
H19 C19 . 0.950 no
H20 C20 . 0.950 no
H21 C21 . 0.950 no
H22 C22 . 0.950 no
H23 C23 . 0.950 no
H24 C23 . 0.950 no
H25 O6 . 0.828 no
S1 N1 . 1.587(2) yes
S1 O3 . 1.4472(17) yes
S1 O4 . 1.4400(16) yes
S1 C1 . 1.759(2) yes
N2 C6 . 1.348(3) yes
N2 C8 . 1.458(3) yes
N3 C13 . 1.338(3) yes
N3 C14 . 1.340(3) yes
N4 C21 . 1.340(3) yes
N4 C22 . 1.337(3) yes
O1 C7 . 1.318(3) yes
O2 C7 . 1.233(2) yes
O5 C9 . 1.370(3) yes
O5 C12 . 1.370(3) yes
O6 C23 . 1.429(3) yes
C1 C2 . 1.408(3) yes
C1 C3 . 1.387(3) yes
C2 C5 . 1.376(3) yes
C2 Cl1 . 1.7331(18) yes
C3 C4 . 1.393(3) yes
C4 C6 . 1.425(3) yes
C4 C7 . 1.485(3) yes
C5 C6 . 1.418(3) yes
C8 C9 . 1.484(3) yes
C9 C10 . 1.355(3) yes
C10 C11 . 1.438(4) yes
C11 C12 . 1.337(4) yes
C13 C16 . 1.390(3) yes
C14 C15 . 1.386(3) yes
C15 C17 . 1.394(3) yes
C16 C17 . 1.396(3) yes
C17 C18 . 1.484(3) yes
C18 C19 . 1.396(3) yes
C18 C20 . 1.400(3) yes
C19 C22 . 1.392(3) yes
C20 C21 . 1.382(3) yes
C23 C23 2_666 1.517(4) yes

loop_
_geom_hbond_atom_site_label_D
_geom_hbond_atom_site_label_H
_geom_hbond_atom_site_label_A
_geom_hbond_site_symmetry_A
_geom_hbond_angle_DHA
_geom_hbond_distance_DH
_geom_hbond_distance_HA
_geom_hbond_distance_DA
_geom_hbond_publ_flag
O1 H1 N4 2_575 150.90 0.991 1.691 2.602(3) yes
O1 H1 C22 2_575 151.87 0.991 2.503 3.410(3) yes
N2 H2 O2 . 139.82 0.801 2.002 2.664(3) yes
N1 H6 N3 2_576 152.71 1.009 1.977 2.910(3) yes
N1 H7 O6 2_576 166.21 0.862 2.086 2.931(3) yes
C8 H9 O4 1_545 157.01 0.950 2.571 3.465(3) yes
C15 H15 O4 1_545 137.08 0.950 2.405 3.168(3) yes
C22 H22 O2 2_575 128.93 0.950 2.505 3.188(3) yes
O6 H25 O3 2_676 153.47 0.828 2.018 2.783(3) yes

loop_
_oxford_twin_element_scale_factors
0.599(3)
0.150
0.178(5)
0.073(3)
